data_2201906
loop_
_publ_author_name
'Andrade, L. C. R.'
'Paixao, J.A.'
'de Almeida, M. J. M.'
'Martins, R. M. L. M.'
'Soares, H. I. M.'
'Moreno, M. J. S. M.'
'S\'a e Melo, M. L.'
'Campos Neves, A. S.'

_publ_section_title
;
 16\a,17\a-Epoxy-20-oxopregn-5-ene-3\b,21-diyl diacetate
;
_journal_issue 3
_journal_name_full 'Acta Crystallographica Section E'
_journal_page_first o299
_journal_page_last o301
_journal_paper_doi 10.1107/S1600536803002721
_journal_volume 59
_journal_year 2003
_chemical_formula_iupac 'C25 H34 O6'
_chemical_formula_moiety 'C25 H34 O6'
_chemical_formula_sum 'C25 H34 O6'
_chemical_formula_weight 430.52
_chemical_name_systematic
;
16\a,17\a-Epoxy-20-oxopregn-5-ene-3\b,21-diyl diacetate
;
_space_group_IT_number 19
_symmetry_cell_setting orthorhombic
_symmetry_space_group_name_Hall 'P 2ac 2ab'
_symmetry_space_group_name_H-M 'P 21 21 21'
_atom_sites_solution_hydrogens geom
_atom_sites_solution_primary direct
_atom_sites_solution_secondary difmap
_audit_creation_method SHELXL-97
_cell_angle_alpha 90.00
_cell_angle_beta 90.00
_cell_angle_gamma 90.00
_cell_formula_units_Z 4
_cell_length_a 5.9880(10)
_cell_length_b 10.6680(10)
_cell_length_c 36.511(3)
_cell_measurement_reflns_used 25
_cell_measurement_temperature 293(2)
_cell_measurement_theta_max 26.45
_cell_measurement_theta_min 18.80
_cell_volume 2332.3(5)
_computing_cell_refinement 'CAD-4 Software'
_computing_data_collection 'CAD-4 Software (Enraf-Nonius, 1989)'
_computing_data_reduction 'HELENA (Spek,1997)'
_computing_molecular_graphics 'ORTEPII (Johnson,1976)'
_computing_publication_material SHELXL97
_computing_structure_refinement 'SHELXL97 (Sheldrick, 1997)'
_computing_structure_solution 'SHELXS97 (Sheldrick, 1997)'
_diffrn_ambient_temperature 293(2)
_diffrn_measured_fraction_theta_full 0.968
_diffrn_measured_fraction_theta_max 0.969
_diffrn_measurement_device_type 'Enraf-Nonius MACH-3'
_diffrn_measurement_method 'profile data from \w-2\q'
_diffrn_radiation_monochromator graphite
_diffrn_radiation_source 'fine-focus sealed tube'
_diffrn_radiation_type CuK\a
_diffrn_radiation_wavelength 1.54180
_diffrn_reflns_av_R_equivalents 0.0683
_diffrn_reflns_av_sigmaI/netI 0.0487
_diffrn_reflns_limit_h_max 7
_diffrn_reflns_limit_h_min -7
_diffrn_reflns_limit_k_max 13
_diffrn_reflns_limit_k_min -13
_diffrn_reflns_limit_l_max 45
_diffrn_reflns_limit_l_min 0
_diffrn_reflns_number 6910
_diffrn_reflns_theta_full 72.59
_diffrn_reflns_theta_max 72.59
_diffrn_reflns_theta_min 4.32
_diffrn_standards_decay_% 36.99
_diffrn_standards_interval_time 200
_diffrn_standards_number 3
_exptl_absorpt_coefficient_mu 0.702
_exptl_absorpt_correction_T_max 0.913
_exptl_absorpt_correction_T_min 0.887
_exptl_absorpt_correction_type '\y scan'
_exptl_absorpt_process_details '(North et al., 1968)'
_exptl_crystal_colour colourless
_exptl_crystal_density_diffrn 1.226
_exptl_crystal_density_method 'not measured'
_exptl_crystal_description prism
_exptl_crystal_F_000 928
_exptl_crystal_size_max 0.49
_exptl_crystal_size_mid 0.14
_exptl_crystal_size_min 0.13
_refine_diff_density_max 0.292
_refine_diff_density_min -0.187
_refine_ls_extinction_method none
_refine_ls_goodness_of_fit_ref 1.028
_refine_ls_hydrogen_treatment constr
_refine_ls_matrix_type full
_refine_ls_number_parameters 284
_refine_ls_number_reflns 2624
_refine_ls_number_restraints 0
_refine_ls_restrained_S_all 1.028
_refine_ls_R_factor_all 0.0732
_refine_ls_R_factor_gt 0.0500
_refine_ls_shift/su_max 0.005
_refine_ls_shift/su_mean 0.001
_refine_ls_structure_factor_coef Fsqd
_refine_ls_weighting_details 'calc w = 1/[\s^2^(Fo^2^)+(0.0947P)^2^+0.2153P] where P = (Fo^2^+2Fc^2^)/3'
_refine_ls_weighting_scheme calc
_refine_ls_wR_factor_gt 0.1365
_refine_ls_wR_factor_ref 0.1543
_reflns_number_gt 1949
_reflns_number_total 2624
_reflns_threshold_expression I>2\s(I)
_cod_data_source_file cm6028.cif
_cod_data_source_block I
_cod_original_cell_volume 2332.4(5)
_cod_database_code 2201906
_cod_database_fobs_code 2201906

loop_
_symmetry_equiv_pos_as_xyz
'x, y, z'
'-x+1/2, -y, z+1/2'
'x+1/2, -y+1/2, -z'
'-x, y+1/2, -z+1/2'

loop_
_atom_site_label
_atom_site_fract_x
_atom_site_fract_y
_atom_site_fract_z
_atom_site_U_iso_or_equiv
_atom_site_adp_type
_atom_site_calc_flag
_atom_site_refinement_flags
_atom_site_occupancy
_atom_site_disorder_assembly
_atom_site_disorder_group
_atom_site_type_symbol
O3 0.9601(5) 0.5862(2) 1.05898(6) 0.0832(7) Uani d . 1 . . O
C9 0.7035(5) 0.4140(3) 0.91588(8) 0.0626(7) Uani d . 1 . . C
H9 0.5961 0.3601 0.9286 0.075 Uiso calc R 1 . . H
C14 0.7520(5) 0.2534(3) 0.86727(8) 0.0650(7) Uani d . 1 . . C
H14 0.6263 0.2118 0.8794 0.078 Uiso calc R 1 . . H
O16 0.4821(5) 0.1268(2) 0.82412(8) 0.0920(8) Uani d . 1 . . O
C13 0.6466(6) 0.3386(3) 0.83769(9) 0.0684(8) Uani d . 1 . . C
C10 0.8151(5) 0.4959(2) 0.94582(9) 0.0617(7) Uani d . 1 . . C
C8 0.8724(5) 0.3255(2) 0.89719(8) 0.0617(7) Uani d . 1 . . C
H8 0.9904 0.3762 0.8859 0.074 Uiso calc R 1 . . H
C12 0.4665(6) 0.4156(4) 0.85634(11) 0.0861(10) Uani d . 1 . . C
H12A 0.3509 0.3605 0.8656 0.103 Uiso calc R 1 . . H
H12B 0.3988 0.4721 0.8387 0.103 Uiso calc R 1 . . H
C11 0.5673(6) 0.4918(3) 0.88811(10) 0.0849(10) Uani d . 1 . . C
H11A 0.4470 0.5335 0.9011 0.102 Uiso calc R 1 . . H
H11B 0.6633 0.5562 0.8780 0.102 Uiso calc R 1 . . H
C5 0.9701(5) 0.4177(3) 0.96953(8) 0.0647(7) Uani d . 1 . . C
O21 0.3036(6) 0.2244(3) 0.71452(8) 0.1050(9) Uani d . 1 . . O
C7 0.9779(7) 0.2387(3) 0.92525(8) 0.0787(9) Uani d . 1 . . C
H7A 0.8755 0.1704 0.9304 0.094 Uiso calc R 1 . . H
H7B 1.1129 0.2028 0.9150 0.094 Uiso calc R 1 . . H
C6 1.0338(7) 0.3027(3) 0.95990(9) 0.0781(9) Uani d . 1 . . C
H6 1.1216 0.2587 0.9765 0.094 Uiso calc R 1 . . H
C3 0.8562(6) 0.5251(3) 1.02747(9) 0.0753(9) Uani d . 1 . . C
H3 0.7628 0.4553 1.0359 0.090 Uiso calc R 1 . . H
O20 0.4140(6) 0.3863(2) 0.76733(9) 0.1191(12) Uani d . 1 . . O
C4 1.0493(6) 0.4747(3) 1.00475(9) 0.0762(8) Uani d . 1 . . C
H4A 1.1522 0.5425 0.9994 0.091 Uiso calc R 1 . . H
H4B 1.1292 0.4120 1.0188 0.091 Uiso calc R 1 . . H
C19 0.9537(7) 0.6046(3) 0.92925(10) 0.0777(9) Uani d . 1 . . C
H19A 0.8547 0.6671 0.9195 0.093 Uiso calc R 1 . . H
H19B 1.0469 0.5728 0.9100 0.093 Uiso calc R 1 . . H
H19C 1.0453 0.6413 0.9480 0.093 Uiso calc R 1 . . H
C17 0.5719(6) 0.2431(3) 0.80934(10) 0.0740(8) Uani d . 1 . . C
C2 0.7169(6) 0.6152(3) 1.00543(10) 0.0786(9) Uani d . 1 . . C
H2A 0.8062 0.6876 0.9988 0.094 Uiso calc R 1 . . H
H2B 0.5917 0.6439 1.0200 0.094 Uiso calc R 1 . . H
C1 0.6311(5) 0.5509(3) 0.97080(10) 0.0755(9) Uani d . 1 . . C
H1A 0.5450 0.6111 0.9568 0.091 Uiso calc R 1 . . H
H1B 0.5309 0.4837 0.9779 0.091 Uiso calc R 1 . . H
C15 0.8706(7) 0.1510(3) 0.84543(9) 0.0798(10) Uani d . 1 . . C
H15A 1.0158 0.1789 0.8369 0.096 Uiso calc R 1 . . H
H15B 0.8886 0.0753 0.8598 0.096 Uiso calc R 1 . . H
C20 0.4635(7) 0.2792(3) 0.77402(10) 0.0848(10) Uani d . 1 . . C
C18 0.8219(6) 0.4222(3) 0.81887(10) 0.0796(9) Uani d . 1 . . C
H18A 0.9000 0.4702 0.8370 0.096 Uiso calc R 1 . . H
H18B 0.7488 0.4778 0.8021 0.096 Uiso calc R 1 . . H
H18C 0.9261 0.3705 0.8058 0.096 Uiso calc R 1 . . H
C23 -0.0205(12) 0.2941(6) 0.68619(14) 0.142(2) Uani d . 1 . . C
H23A -0.1238 0.2336 0.6766 0.171 Uiso calc R 1 . . H
H23B 0.0894 0.3134 0.6679 0.171 Uiso calc R 1 . . H
H23C -0.0996 0.3691 0.6928 0.171 Uiso calc R 1 . . H
O22 -0.0069(8) 0.2147(5) 0.74594(11) 0.1425(14) Uani d . 1 . . O
C16 0.7113(7) 0.1306(3) 0.81373(10) 0.0819(10) Uani d . 1 . . C
H16 0.7616 0.0844 0.7920 0.098 Uiso calc R 1 . . H
C21 0.4150(9) 0.1765(4) 0.74712(13) 0.1083(14) Uani d . 1 . . C
H21A 0.5538 0.1363 0.7401 0.130 Uiso calc R 1 . . H
H21B 0.3209 0.1139 0.7587 0.130 Uiso calc R 1 . . H
C22 0.0903(10) 0.2425(5) 0.71867(14) 0.1054(14) Uani d . 1 . . C
C24 0.8493(9) 0.5949(3) 1.09015(11) 0.0930(12) Uani d . 1 . . C
O24 0.6494(7) 0.5685(3) 1.09205(10) 0.1281(13) Uani d . 1 . . O
C25 0.9875(10) 0.6452(4) 1.12011(10) 0.1065(14) Uani d . 1 . . C
H25A 0.9502 0.7317 1.1242 0.128 Uiso calc R 1 . . H
H25B 1.1424 0.6386 1.1136 0.128 Uiso calc R 1 . . H
H25C 0.9600 0.5982 1.1421 0.128 Uiso calc R 1 . . H

loop_
_atom_site_aniso_label
_atom_site_aniso_U_11
_atom_site_aniso_U_22
_atom_site_aniso_U_33
_atom_site_aniso_U_12
_atom_site_aniso_U_13
_atom_site_aniso_U_23
O3 0.0862(15) 0.0846(13) 0.0788(13) -0.0157(14) 0.0198(13) -0.0133(12)
C9 0.0486(14) 0.0559(13) 0.0834(18) 0.0075(12) 0.0085(14) -0.0042(14)
C14 0.0648(16) 0.0565(14) 0.0736(16) 0.0055(14) 0.0137(16) 0.0034(13)
O16 0.0983(19) 0.0707(14) 0.1068(17) -0.0202(14) 0.0060(16) -0.0021(13)
C13 0.0587(16) 0.0573(14) 0.089(2) 0.0009(14) -0.0026(16) 0.0002(14)
C10 0.0474(13) 0.0527(13) 0.0850(18) 0.0077(13) 0.0089(14) 0.0003(13)
C8 0.0594(15) 0.0550(13) 0.0707(16) 0.0108(13) 0.0116(15) 0.0065(12)
C12 0.0582(18) 0.086(2) 0.114(3) 0.0172(18) -0.010(2) -0.014(2)
C11 0.0630(17) 0.0772(19) 0.115(3) 0.0256(17) -0.014(2) -0.0208(19)
C5 0.0580(16) 0.0648(14) 0.0713(17) 0.0114(14) 0.0114(15) 0.0043(14)
O21 0.100(2) 0.117(2) 0.0982(19) -0.0125(19) -0.0039(18) -0.0165(17)
C7 0.098(2) 0.0642(16) 0.0744(18) 0.0277(18) 0.009(2) 0.0059(14)
C6 0.095(2) 0.0708(17) 0.0686(17) 0.0286(18) 0.0036(19) 0.0059(15)
C3 0.077(2) 0.0630(15) 0.086(2) -0.0069(16) 0.0202(19) -0.0088(15)
O20 0.146(3) 0.0746(15) 0.137(2) -0.0039(18) -0.064(2) 0.0021(15)
C4 0.0705(19) 0.0780(18) 0.0802(19) 0.0161(17) 0.0085(18) -0.0025(17)
C19 0.0730(19) 0.0662(16) 0.094(2) -0.0083(17) -0.0039(19) 0.0078(16)
C17 0.0718(18) 0.0638(16) 0.086(2) -0.0048(16) 0.0022(18) -0.0007(16)
C2 0.0646(17) 0.0673(16) 0.104(2) 0.0054(15) 0.0140(19) -0.0211(17)
C1 0.0510(15) 0.0697(17) 0.106(2) 0.0090(14) 0.0083(17) -0.0179(17)
C15 0.098(3) 0.0655(16) 0.0763(19) 0.0229(19) 0.004(2) 0.0009(15)
C20 0.080(2) 0.076(2) 0.099(2) -0.0055(19) -0.015(2) -0.0029(19)
C18 0.076(2) 0.0717(17) 0.091(2) -0.0076(17) -0.0117(19) 0.0156(17)
C23 0.148(5) 0.160(5) 0.119(3) -0.014(4) -0.049(4) 0.021(4)
O22 0.121(3) 0.196(4) 0.111(2) -0.021(3) 0.004(2) 0.009(3)
C16 0.100(3) 0.0639(17) 0.082(2) 0.0103(18) 0.005(2) 0.0014(16)
C21 0.115(3) 0.098(3) 0.111(3) 0.008(3) -0.035(3) -0.022(2)
C22 0.111(4) 0.114(3) 0.092(3) -0.012(3) -0.009(3) -0.010(3)
C24 0.124(4) 0.0646(17) 0.090(2) -0.021(2) 0.028(3) 0.0041(17)
O24 0.130(3) 0.126(2) 0.129(2) -0.044(2) 0.056(2) -0.025(2)
C25 0.152(4) 0.092(2) 0.076(2) -0.018(3) 0.005(3) -0.005(2)

loop_
_atom_type_symbol
_atom_type_description
_atom_type_scat_dispersion_real
_atom_type_scat_dispersion_imag
_atom_type_scat_source
C C 0.0181 0.0091 'International Tables Vol C Tables 4.2.6.8 and 6.1.1.4'
H H 0.0000 0.0000 'International Tables Vol C Tables 4.2.6.8 and 6.1.1.4'
O O 0.0492 0.0322 'International Tables Vol C Tables 4.2.6.8 and 6.1.1.4'

loop_
_geom_angle_atom_site_label_1
_geom_angle_atom_site_label_2
_geom_angle_atom_site_label_3
_geom_angle
C24 O3 C3 119.7(3)
C8 C9 C11 112.6(2)
C8 C9 C10 112.0(2)
C11 C9 C10 112.9(2)
C8 C9 H9 106.3
C11 C9 H9 106.3
C10 C9 H9 106.3
C8 C14 C15 121.1(3)
C8 C14 C13 113.5(2)
C15 C14 C13 104.2(2)
C8 C14 H14 105.6
C15 C14 H14 105.6
C13 C14 H14 105.6
C16 O16 C17 61.4(2)
C12 C13 C17 117.3(3)
C12 C13 C18 111.8(3)
C17 C13 C18 106.6(3)
C12 C13 C14 107.2(3)
C17 C13 C14 101.7(2)
C18 C13 C14 112.0(3)
C5 C10 C1 107.9(3)
C5 C10 C19 107.9(3)
C1 C10 C19 109.2(2)
C5 C10 C9 110.8(2)
C1 C10 C9 108.8(2)
C19 C10 C9 112.2(3)
C14 C8 C7 112.0(2)
C14 C8 C9 108.5(2)
C7 C8 C9 110.4(2)
C14 C8 H8 108.7
C7 C8 H8 108.7
C9 C8 H8 108.7
C13 C12 C11 110.2(3)
C13 C12 H12A 109.6
C11 C12 H12A 109.6
C13 C12 H12B 109.6
C11 C12 H12B 109.6
H12A C12 H12B 108.1
C12 C11 C9 114.8(3)
C12 C11 H11A 108.6
C9 C11 H11A 108.6
C12 C11 H11B 108.6
C9 C11 H11B 108.6
H11A C11 H11B 107.5
C6 C5 C4 120.6(3)
C6 C5 C10 122.0(3)
C4 C5 C10 117.3(3)
C22 O21 C21 114.0(4)
C6 C7 C8 113.0(2)
C6 C7 H7A 109.0
C8 C7 H7A 109.0
C6 C7 H7B 109.0
C8 C7 H7B 109.0
H7A C7 H7B 107.8
C5 C6 C7 126.0(3)
C5 C6 H6 117.0
C7 C6 H6 117.0
O3 C3 C2 111.8(3)
O3 C3 C4 105.3(3)
C2 C3 C4 110.8(3)
O3 C3 H3 109.6
C2 C3 H3 109.6
C4 C3 H3 109.6
C5 C4 C3 111.8(3)
C5 C4 H4A 109.3
C3 C4 H4A 109.3
C5 C4 H4B 109.3
C3 C4 H4B 109.3
H4A C4 H4B 107.9
C10 C19 H19A 109.5
C10 C19 H19B 109.5
H19A C19 H19B 109.5
C10 C19 H19C 109.5
H19A C19 H19C 109.5
H19B C19 H19C 109.5
O16 C17 C16 58.3(2)
O16 C17 C20 112.3(3)
C16 C17 C20 123.4(3)
O16 C17 C13 115.3(3)
C16 C17 C13 107.8(3)
C20 C17 C13 122.9(3)
C3 C2 C1 110.0(3)
C3 C2 H2A 109.7
C1 C2 H2A 109.7
C3 C2 H2B 109.7
C1 C2 H2B 109.7
H2A C2 H2B 108.2
C2 C1 C10 114.8(3)
C2 C1 H1A 108.6
C10 C1 H1A 108.6
C2 C1 H1B 108.6
C10 C1 H1B 108.6
H1A C1 H1B 107.6
C16 C15 C14 102.1(3)
C16 C15 H15A 111.4
C14 C15 H15A 111.4
C16 C15 H15B 111.4
C14 C15 H15B 111.4
H15A C15 H15B 109.2
O20 C20 C17 121.7(3)
O20 C20 C21 120.8(4)
C17 C20 C21 117.5(3)
C13 C18 H18A 109.5
C13 C18 H18B 109.5
H18A C18 H18B 109.5
C13 C18 H18C 109.5
H18A C18 H18C 109.5
H18B C18 H18C 109.5
C22 C23 H23A 109.5
C22 C23 H23B 109.5
H23A C23 H23B 109.5
C22 C23 H23C 109.5
H23A C23 H23C 109.5
H23B C23 H23C 109.5
O16 C16 C17 60.4(2)
O16 C16 C15 114.0(3)
C17 C16 C15 108.9(3)
O16 C16 H16 119.8
C17 C16 H16 119.8
C15 C16 H16 119.8
O21 C21 C20 111.6(4)
O21 C21 H21A 109.3
C20 C21 H21A 109.3
O21 C21 H21B 109.3
C20 C21 H21B 109.3
H21A C21 H21B 108.0
O22 C22 O21 122.7(5)
O22 C22 C23 123.3(6)
O21 C22 C23 114.0(5)
O24 C24 O3 121.4(4)
O24 C24 C25 126.0(4)
O3 C24 C25 112.5(4)
C24 C25 H25A 109.5
C24 C25 H25B 109.5
H25A C25 H25B 109.5
C24 C25 H25C 109.5
H25A C25 H25C 109.5
H25B C25 H25C 109.5

loop_
_geom_bond_atom_site_label_1
_geom_bond_atom_site_label_2
_geom_bond_site_symmetry_2
_geom_bond_distance
_geom_bond_publ_flag
O3 C24 . 1.321(5) ?
O3 C3 . 1.461(4) ?
C9 C8 . 1.543(4) ?
C9 C11 . 1.543(4) ?
C9 C10 . 1.551(4) ?
C9 H9 . 0.9800 ?
C14 C8 . 1.518(4) ?
C14 C15 . 1.528(4) ?
C14 C13 . 1.546(4) ?
C14 H14 . 0.9800 ?
O16 C16 . 1.425(5) ?
O16 C17 . 1.456(4) ?
C13 C12 . 1.518(5) ?
C13 C17 . 1.520(5) ?
C13 C18 . 1.539(5) ?
C10 C5 . 1.519(4) ?
C10 C1 . 1.546(4) ?
C10 C19 . 1.549(4) ?
C8 C7 . 1.519(4) ?
C8 H8 . 0.9800 ?
C12 C11 . 1.539(5) ?
C12 H12A . 0.9700 ?
C12 H12B . 0.9700 ?
C11 H11A . 0.9700 ?
C11 H11B . 0.9700 ?
C5 C6 . 1.332(4) ?
C5 C4 . 1.499(4) ?
O21 C22 . 1.300(7) ?
O21 C21 . 1.457(5) ?
C7 C6 . 1.476(5) ?
C7 H7A . 0.9700 ?
C7 H7B . 0.9700 ?
C6 H6 . 0.9300 ?
C3 C2 . 1.505(5) ?
C3 C4 . 1.521(5) ?
C3 H3 . 0.9800 ?
O20 C20 . 1.206(4) ?
C4 H4A . 0.9700 ?
C4 H4B . 0.9700 ?
C19 H19A . 0.9600 ?
C19 H19B . 0.9600 ?
C19 H19C . 0.9600 ?
C17 C16 . 1.471(5) ?
C17 C20 . 1.494(5) ?
C2 C1 . 1.527(5) ?
C2 H2A . 0.9700 ?
C2 H2B . 0.9700 ?
C1 H1A . 0.9700 ?
C1 H1B . 0.9700 ?
C15 C16 . 1.515(5) ?
C15 H15A . 0.9700 ?
C15 H15B . 0.9700 ?
C20 C21 . 1.499(6) ?
C18 H18A . 0.9600 ?
C18 H18B . 0.9600 ?
C18 H18C . 0.9600 ?
C23 C22 . 1.466(7) ?
C23 H23A . 0.9600 ?
C23 H23B . 0.9600 ?
C23 H23C . 0.9600 ?
O22 C22 . 1.191(6) ?
C16 H16 . 0.9800 ?
C21 H21A . 0.9700 ?
C21 H21B . 0.9700 ?
C24 O24 . 1.232(6) ?
C24 C25 . 1.473(6) ?
C25 H25A . 0.9600 ?
C25 H25B . 0.9600 ?
C25 H25C . 0.9600 ?

loop_
_geom_torsion_atom_site_label_1
_geom_torsion_atom_site_label_2
_geom_torsion_atom_site_label_3
_geom_torsion_atom_site_label_4
_geom_torsion
C8 C14 C13 C12 -64.5(3)
C15 C14 C13 C12 161.7(3)
C8 C14 C13 C17 171.8(3)
C15 C14 C13 C17 38.1(3)
C8 C14 C13 C18 58.4(3)
C15 C14 C13 C18 -75.3(3)
C8 C9 C10 C5 -44.5(3)
C11 C9 C10 C5 -172.9(3)
C8 C9 C10 C1 -163.0(2)
C11 C9 C10 C1 68.6(3)
C8 C9 C10 C19 76.1(3)
C11 C9 C10 C19 -52.3(3)
C15 C14 C8 C7 -53.6(4)
C13 C14 C8 C7 -178.8(3)
C15 C14 C8 C9 -175.6(3)
C13 C14 C8 C9 59.2(3)
C11 C9 C8 C14 -49.0(3)
C10 C9 C8 C14 -177.5(2)
C11 C9 C8 C7 -172.0(3)
C10 C9 C8 C7 59.5(3)
C17 C13 C12 C11 171.2(3)
C18 C13 C12 C11 -65.3(4)
C14 C13 C12 C11 57.8(4)
C13 C12 C11 C9 -52.7(4)
C8 C9 C11 C12 48.0(4)
C10 C9 C11 C12 176.0(3)
C1 C10 C5 C6 132.6(3)
C19 C10 C5 C6 -109.6(4)
C9 C10 C5 C6 13.5(4)
C1 C10 C5 C4 -47.1(3)
C19 C10 C5 C4 70.7(3)
C9 C10 C5 C4 -166.1(3)
C14 C8 C7 C6 -162.2(3)
C9 C8 C7 C6 -41.2(4)
C4 C5 C6 C7 -176.5(4)
C10 C5 C6 C7 3.8(6)
C8 C7 C6 C5 10.8(6)
C24 O3 C3 C2 86.6(4)
C24 O3 C3 C4 -153.0(3)
C6 C5 C4 C3 -128.5(3)
C10 C5 C4 C3 51.1(4)
O3 C3 C4 C5 -175.4(3)
C2 C3 C4 C5 -54.3(4)
C16 O16 C17 C20 116.5(4)
C16 O16 C17 C13 -96.0(3)
C12 C13 C17 O16 -78.2(4)
C18 C13 C17 O16 155.6(3)
C14 C13 C17 O16 38.2(4)
C12 C13 C17 C16 -140.9(3)
C18 C13 C17 C16 93.0(3)
C14 C13 C17 C16 -24.4(4)
C12 C13 C17 C20 65.4(5)
C18 C13 C17 C20 -60.7(4)
C14 C13 C17 C20 -178.1(3)
O3 C3 C2 C1 174.3(3)
C4 C3 C2 C1 57.2(4)
C3 C2 C1 C10 -57.0(4)
C5 C10 C1 C2 49.6(3)
C19 C10 C1 C2 -67.3(4)
C9 C10 C1 C2 170.0(3)
C8 C14 C15 C16 -166.3(3)
C13 C14 C15 C16 -37.0(3)
O16 C17 C20 O20 138.8(4)
C16 C17 C20 O20 -155.4(5)
C13 C17 C20 O20 -5.8(6)
O16 C17 C20 C21 -40.3(5)
C16 C17 C20 C21 25.4(6)
C13 C17 C20 C21 175.1(4)
C17 O16 C16 C15 98.8(3)
C20 C17 C16 O16 -97.2(4)
C13 C17 C16 O16 109.2(3)
O16 C17 C16 C15 -107.5(3)
C20 C17 C16 C15 155.3(3)
C13 C17 C16 C15 1.7(4)
C14 C15 C16 O16 -43.2(4)
C14 C15 C16 C17 22.0(4)
C22 O21 C21 C20 -80.3(6)
O20 C20 C21 O21 -0.9(7)
C17 C20 C21 O21 178.3(4)
C21 O21 C22 O22 -4.5(7)
C21 O21 C22 C23 178.3(4)
C3 O3 C24 O24 -10.1(6)
C3 O3 C24 C25 173.2(3)
C18 C13 C10 C19 12.4(2)
C13 C17 C20 O20 -5.8(6)
C21 O21 C22 O22 -4.5(7)
O20 C20 C21 O21 -0.9(7)

loop_
_cod_related_entry_id
_cod_related_entry_database
_cod_related_entry_code
1 ChemSpider 21175055
